data_4100161
_journal_name_full 'Journal of the American Chemical Society'
_journal_paper_doi 10.1021/ja050441o
_journal_year 2005
_chemical_formula_moiety 'C31 H36 O2 Si W '
_chemical_formula_sum 'C31 H36 O2 Si W'
_chemical_formula_weight 652.56
_space_group_IT_number 14
_symmetry_cell_setting monoclinic
_symmetry_space_group_name_Hall '-P 2yn'
_symmetry_space_group_name_H-M 'P 1 21/n 1'
_cell_angle_alpha 90.000
_cell_angle_beta 93.601(1)
_cell_angle_gamma 90.000
_cell_formula_units_Z 4
_cell_length_a 9.664(3)
_cell_length_b 18.513(5)
_cell_length_c 15.988(4)
_cell_measurement_temperature 173.2
_cell_volume 2854.8(14)
_exptl_crystal_density_diffrn 1.518
_cod_original_sg_symbol_H-M 'P 21/n'
_cod_original_formula_sum 'C31 H36 O2 Si W '
_cod_database_code 4100161

loop_
_symmetry_equiv_pos_as_xyz
x,y,z
1/2-x,1/2+y,1/2-z
-x,-y,-z
1/2+x,1/2-y,1/2+z

loop_
_atom_site_label
_atom_site_type_symbol
_atom_site_fract_x
_atom_site_fract_y
_atom_site_fract_z
_atom_site_U_iso_or_equiv
_atom_site_adp_type
_atom_site_occupancy
_atom_site_symmetry_multiplicity
_atom_site_calc_flag
_atom_site_refinement_flags
_atom_site_disorder_assembly
_atom_site_disorder_group
W1 W 0.64285(3) 0.162853(13) 0.369005(16) 0.02932(12) Uani 1 1 d . . .
Si1 Si 0.61317(19) 0.05071(10) 0.27513(12) 0.0307(4) Uani 1 1 d . . .
O1 O 0.3970(7) 0.0742(4) 0.4337(4) 0.075(2) Uani 1 1 d . . .
O2 O 0.3942(6) 0.2654(3) 0.3275(5) 0.0719(19) Uani 1 1 d . . .
C1 C 0.6738(7) 0.1464(3) 0.2447(4) 0.0309(14) Uani 1 1 d . . .
C2 C 0.6868(7) 0.1073(4) 0.1804(4) 0.0316(14) Uani 1 1 d . . .
C3 C 0.6934(8) 0.1025(4) 0.0868(4) 0.0366(16) Uani 1 1 d . . .
C4 C 0.8207(12) 0.1407(8) 0.0623(6) 0.104(5) Uani 1 1 d . . .
H1 H 0.9034 0.1222 0.0890 0.104 Uiso 1 1 d . . .
H2 H 0.8170 0.1927 0.0793 0.104 Uiso 1 1 d . . .
H3 H 0.8289 0.1416 0.0031 0.104 Uiso 1 1 d . . .
C5 C 0.5671(13) 0.1385(8) 0.0445(6) 0.098(4) Uani 1 1 d . . .
H4 H 0.5633 0.1890 0.0622 0.098 Uiso 1 1 d . . .
H5 H 0.4846 0.1159 0.0576 0.098 Uiso 1 1 d . . .
H6 H 0.5733 0.1392 -0.0153 0.098 Uiso 1 1 d . . .
C6 C 0.6940(16) 0.0257(5) 0.0585(6) 0.102(5) Uani 1 1 d . . .
H7 H 0.7750 -0.0001 0.0853 0.102 Uiso 1 1 d . . .
H8 H 0.7012 0.0210 -0.0002 0.102 Uiso 1 1 d . . .
H9 H 0.6144 -0.0004 0.0743 0.102 Uiso 1 1 d . . .
C7 C 0.7235(7) -0.0285(3) 0.3033(4) 0.0322(15) Uani 1 1 d . . .
C8 C 0.8433(8) -0.0479(4) 0.2644(5) 0.0425(18) Uani 1 1 d . . .
H10 H 0.8738 -0.0176 0.2205 0.043 Uiso 1 1 d . . .
C9 C 0.9164(8) -0.1090(4) 0.2880(5) 0.051(2) Uani 1 1 d . . .
H11 H 0.9989 -0.1219 0.2602 0.051 Uiso 1 1 d . . .
C10 C 0.8754(9) -0.1519(4) 0.3515(6) 0.049(2) Uani 1 1 d . . .
H12 H 0.9274 -0.1959 0.3664 0.049 Uiso 1 1 d . . .
C11 C 0.7613(10) -0.1342(4) 0.3928(5) 0.052(2) Uani 1 1 d . . .
H13 H 0.7321 -0.1644 0.4383 0.052 Uiso 1 1 d . . .
C12 C 0.6848(8) -0.0724(4) 0.3701(4) 0.0430(18) Uani 1 1 d . . .
H14 H 0.6042 -0.0592 0.3993 0.043 Uiso 1 1 d . . .
C13 C 0.4362(7) 0.0217(4) 0.2343(4) 0.0316(15) Uani 1 1 d . . .
C14 C 0.4039(8) -0.0506(4) 0.2198(5) 0.0399(17) Uani 1 1 d . . .
H15 H 0.4746 -0.0870 0.2338 0.040 Uiso 1 1 d . . .
C15 C 0.2762(8) -0.0720(4) 0.1859(5) 0.0461(19) Uani 1 1 d . . .
H16 H 0.2566 -0.1224 0.1761 0.046 Uiso 1 1 d . . .
C16 C 0.1752(8) -0.0203(5) 0.1646(5) 0.0473(19) Uani 1 1 d . . .
H17 H 0.0853 -0.0355 0.1414 0.047 Uiso 1 1 d . . .
C17 C 0.2042(8) 0.0507(5) 0.1785(5) 0.049(2) Uani 1 1 d . . .
H18 H 0.1348 0.0870 0.1639 0.049 Uiso 1 1 d . . .
C18 C 0.3321(8) 0.0729(4) 0.2143(5) 0.0441(18) Uani 1 1 d . . .
H19 H 0.3523 0.1232 0.2237 0.044 Uiso 1 1 d . . .
C19 C 0.4888(9) 0.1055(4) 0.4087(5) 0.048(2) Uani 1 1 d . . .
C20 C 0.4885(9) 0.2261(4) 0.3391(5) 0.0464(19) Uani 1 1 d . . .
C21 C 0.7252(7) 0.1968(4) 0.5036(4) 0.0382(17) Uani 1 1 d . . .
C22 C 0.8045(8) 0.1359(4) 0.4789(5) 0.0407(18) Uani 1 1 d . . .
C23 C 0.8781(8) 0.1556(5) 0.4111(5) 0.046(2) Uani 1 1 d . . .
C24 C 0.8488(8) 0.2285(5) 0.3918(5) 0.047(2) Uani 1 1 d . . .
C25 C 0.7557(8) 0.2542(4) 0.4482(5) 0.0424(18) Uani 1 1 d . . .
C26 C 0.6365(10) 0.2031(6) 0.5775(5) 0.069(3) Uani 1 1 d . . .
H20 H 0.5972 0.1565 0.5903 0.069 Uiso 1 1 d . . .
H21 H 0.5585 0.2350 0.5640 0.069 Uiso 1 1 d . . .
C27 C 0.7166(12) 0.2312(7) 0.6524(6) 0.089(4) Uani 1 1 d . . .
H22 H 0.7781 0.1876 0.6730 0.089 Uiso 1 1 d . . .
H23 H 0.6595 0.2454 0.6965 0.089 Uiso 1 1 d . . .
H24 H 0.7749 0.2709 0.6400 0.089 Uiso 1 1 d . . .
C28 C 0.8096(13) 0.0647(5) 0.5279(7) 0.086(4) Uani 1 1 d . . .
H25 H 0.8441 0.0728 0.5843 0.086 Uiso 1 1 d . . .
H26 H 0.8664 0.0304 0.5026 0.086 Uiso 1 1 d . . .
H27 H 0.7174 0.0447 0.5294 0.086 Uiso 1 1 d . . .
C29 C 0.9857(10) 0.1102(7) 0.3715(8) 0.100(5) Uani 1 1 d . . .
H28 H 1.0603 0.0986 0.4104 0.100 Uiso 1 1 d . . .
H29 H 1.0222 0.1354 0.3249 0.100 Uiso 1 1 d . . .
H30 H 0.9452 0.0660 0.3498 0.100 Uiso 1 1 d . . .
C30 C 0.9140(11) 0.2737(7) 0.3267(6) 0.093(4) Uani 1 1 d . . .
H31 H 0.9668 0.3123 0.3517 0.093 Uiso 1 1 d . . .
H32 H 0.8438 0.2942 0.2881 0.093 Uiso 1 1 d . . .
H33 H 0.9740 0.2450 0.2942 0.093 Uiso 1 1 d . . .
C31 C 0.7030(12) 0.3302(4) 0.4528(7) 0.073(3) Uani 1 1 d . . .
H34 H 0.7754 0.3633 0.4638 0.073 Uiso 1 1 d . . .
H35 H 0.6383 0.3341 0.4964 0.073 Uiso 1 1 d . . .
H36 H 0.6526 0.3434 0.4009 0.073 Uiso 1 1 d . . .

loop_
_atom_site_aniso_label
_atom_site_aniso_U_11
_atom_site_aniso_U_22
_atom_site_aniso_U_33
_atom_site_aniso_U_23
_atom_site_aniso_U_13
_atom_site_aniso_U_12
W1 0.03422(18) 0.02647(18) 0.02704(17) -0.00273(10) 0.00010(11) -0.00235(11)
Si1 0.0325(10) 0.0267(9) 0.0325(10) 0.0007(8) -0.0008(8) -0.0024(8)
O1 0.086(5) 0.090(5) 0.054(4) -0.010(3) 0.035(3) -0.054(4)
O2 0.057(4) 0.051(4) 0.107(6) 0.001(4) -0.006(4) 0.019(3)
C1 0.031(3) 0.027(3) 0.034(4) 0.004(3) -0.004(3) -0.008(3)
C2 0.031(3) 0.035(4) 0.029(4) 0.003(3) 0.003(3) -0.004(3)
C3 0.050(4) 0.035(4) 0.025(3) 0.002(3) -0.001(3) -0.005(3)
C4 0.083(8) 0.192(13) 0.038(5) 0.004(7) 0.014(5) -0.067(8)
C5 0.099(9) 0.159(11) 0.034(5) -0.008(6) -0.015(5) 0.063(8)
C6 0.220(15) 0.056(6) 0.034(5) -0.013(4) 0.031(7) -0.017(8)
C7 0.040(4) 0.029(4) 0.027(3) -0.003(3) -0.002(3) -0.004(3)
C8 0.038(4) 0.051(5) 0.038(4) 0.003(3) 0.003(3) 0.000(3)
C9 0.049(5) 0.051(5) 0.055(5) 0.008(4) 0.013(4) 0.016(4)
C10 0.051(5) 0.032(4) 0.063(5) 0.008(4) -0.006(4) 0.011(3)
C11 0.074(6) 0.036(4) 0.048(5) 0.018(4) 0.011(4) 0.003(4)
C12 0.052(5) 0.042(4) 0.036(4) 0.006(3) 0.011(3) 0.004(4)
C13 0.031(3) 0.038(4) 0.027(3) -0.004(3) 0.004(3) -0.006(3)
C14 0.040(4) 0.037(4) 0.042(4) -0.004(3) 0.004(3) -0.008(3)
C15 0.052(5) 0.043(4) 0.044(4) -0.007(4) -0.001(4) -0.018(4)
C16 0.034(4) 0.066(5) 0.042(4) -0.012(4) 0.003(3) -0.018(4)
C17 0.034(4) 0.059(5) 0.052(5) -0.008(4) 0.000(4) 0.009(4)
C18 0.045(4) 0.040(4) 0.047(5) -0.005(3) -0.005(3) 0.001(3)
C19 0.065(5) 0.048(5) 0.032(4) -0.007(3) 0.003(4) -0.006(4)
C20 0.051(5) 0.049(5) 0.039(4) -0.007(4) -0.002(4) -0.005(4)
C21 0.045(4) 0.047(4) 0.022(3) -0.012(3) -0.004(3) -0.014(3)
C22 0.043(4) 0.029(4) 0.046(4) 0.004(3) -0.027(3) -0.003(3)
C23 0.029(4) 0.065(6) 0.043(4) -0.023(4) -0.007(3) -0.003(4)
C24 0.048(4) 0.059(5) 0.032(4) -0.002(4) -0.004(3) -0.027(4)
C25 0.045(4) 0.042(4) 0.039(4) -0.004(3) -0.007(3) -0.012(4)
C26 0.061(6) 0.105(8) 0.041(5) -0.014(5) 0.011(4) -0.018(5)
C27 0.089(8) 0.126(10) 0.053(6) -0.012(6) 0.010(6) -0.016(7)
C28 0.125(10) 0.035(5) 0.090(8) 0.016(5) -0.064(7) -0.007(5)
C29 0.038(5) 0.145(11) 0.117(10) -0.087(9) -0.005(5) 0.012(6)
C30 0.089(8) 0.141(11) 0.048(6) 0.011(6) -0.008(5) -0.080(8)
C31 0.099(8) 0.028(4) 0.087(7) -0.011(4) -0.038(6) -0.008(4)

loop_
_geom_bond_atom_site_label_1
_geom_bond_atom_site_label_2
_geom_bond_distance
_geom_bond_site_symmetry_2
_geom_bond_publ_flag
W1 C20 1.933(9) . ?
W1 C19 1.966(9) . ?
W1 C1 2.050(7) . ?
W1 C22 2.330(7) . ?
W1 C21 2.333(6) . ?
W1 C23 2.334(7) . ?
W1 C25 2.340(7) . ?
W1 C24 2.341(7) . ?
W1 Si1 2.5672(19) . ?
Si1 C7 1.851(7) . ?
Si1 C13 1.871(7) . ?
Si1 C1 1.937(7) . ?
Si1 C2 2.009(7) . ?
O1 C19 1.152(9) . ?
O2 C20 1.172(9) . ?
C1 C2 1.270(9) . ?
C2 C3 1.505(9) . ?
C3 C6 1.492(11) . ?
C3 C4 1.492(12) . ?
C3 C5 1.512(12) . ?
C4 H1 0.946(14) . ?
C4 H2 1.001(15) . ?
C4 H3 0.954(10) . ?
C5 H4 0.978(14) . ?
C5 H5 0.936(15) . ?
C5 H6 0.962(10) . ?
C6 H7 0.991(15) . ?
C6 H8 0.950(9) . ?
C6 H9 0.956(13) . ?
C7 C8 1.395(10) . ?
C7 C12 1.412(9) . ?
C8 C9 1.374(10) . ?
C8 H10 0.960(7) . ?
C9 C10 1.367(11) . ?
C9 H11 0.966(8) . ?
C10 C11 1.361(12) . ?
C10 H12 0.978(7) . ?
C11 C12 1.398(11) . ?
C11 H13 0.973(7) . ?
C12 H14 0.964(7) . ?
C13 C14 1.391(9) . ?
C13 C18 1.404(10) . ?
C14 C15 1.375(10) . ?
C14 H15 0.976(8) . ?
C15 C16 1.394(12) . ?
C15 H16 0.963(7) . ?
C16 C17 1.360(11) . ?
C16 H17 0.965(7) . ?
C17 C18 1.392(10) . ?
C17 H18 0.967(8) . ?
C18 H19 0.960(7) . ?
C21 C25 1.426(10) . ?
C21 C22 1.432(11) . ?
C21 C26 1.508(10) . ?
C22 C23 1.383(11) . ?
C22 C28 1.533(11) . ?
C23 C24 1.409(11) . ?
C23 C29 1.508(12) . ?
C24 C25 1.395(11) . ?
C24 C30 1.505(12) . ?
C25 C31 1.500(11) . ?
C26 C27 1.480(13) . ?
C26 H20 0.968(11) . ?
C26 H21 0.971(11) . ?
C27 H22 1.043(13) . ?
C27 H23 0.959(11) . ?
C27 H24 0.954(12) . ?
C28 H25 0.953(10) . ?
C28 H26 0.947(13) . ?
C28 H27 0.967(12) . ?
C29 H28 0.947(11) . ?
C29 H29 0.966(15) . ?
C29 H30 0.962(11) . ?
C30 H31 0.952(10) . ?
C30 H32 0.965(12) . ?
C30 H33 0.962(13) . ?
C31 H34 0.939(9) . ?
C31 H35 0.968(13) . ?
C31 H36 0.967(10) . ?
